data_7715754
loop_
_publ_author_name
'Wang, Jun-Li'
'Zhou, Hang-Yue'
'Zhao, Liang'
'Meng, Yin-Shan'
'Liu, Tao'

_publ_section_title
;
 Reversible light-induced spin state switching in a dinuclear Fe(II) spin
 crossover complex.
;
_journal_issue 18
_journal_name_full 'Dalton transactions (Cambridge, England : 2003)'
_journal_page_first 7669
_journal_page_last 7676
_journal_paper_doi 10.1039/d3dt02691d
_journal_volume 53
_journal_year 2024
_chemical_formula_moiety 'C69 H50 Fe2 N24 S4, 2(C3 H7 N O), 2(H2 O)'
_chemical_formula_sum 'C75 H68 Fe2 N26 O4 S4'
_chemical_formula_weight 1637.49
_space_group_crystal_system orthorhombic
_space_group_IT_number 19
_space_group_name_Hall 'P 2ac 2ab'
_space_group_name_H-M_alt 'P 21 21 21'
_atom_sites_solution_hydrogens mixed
_audit_creation_date 2023-09-16
_audit_creation_method
;
Olex2 1.3
(compiled Nov 21 2019 18:26:39 for OlexSys, GUI svn.r6003)
;
_audit_update_record
;
2023-12-11 deposited with the CCDC.	2024-04-15 downloaded from the CCDC.
;
_cell_angle_alpha 90
_cell_angle_beta 90
_cell_angle_gamma 90
_cell_formula_units_Z 4
_cell_length_a 12.3484(10)
_cell_length_b 20.7584(16)
_cell_length_c 30.015(2)
_cell_measurement_reflns_used 9941
_cell_measurement_temperature 90(2)
_cell_measurement_theta_max 27.28
_cell_measurement_theta_min 2.35
_cell_volume 7693.8(10)
_computing_cell_refinement 'SAINT v8.34A (Bruker, 2013)'
_computing_data_reduction 'SAINT v8.34A (Bruker, 2013)'
_computing_molecular_graphics 'Olex2 1.3 (Dolomanov et al., 2009)'
_computing_publication_material 'Olex2 1.3 (Dolomanov et al., 2009)'
_computing_structure_refinement 'SHELXL 2018/3 (Sheldrick, 2015)'
_diffrn_ambient_temperature 89.94
_diffrn_measured_fraction_theta_full 0.991
_diffrn_measured_fraction_theta_max 0.983
_diffrn_measurement_device_type 'CCD area detector'
_diffrn_measurement_method 'phi and omega scans'
_diffrn_radiation_monochromator graphite
_diffrn_radiation_type MoK\a
_diffrn_radiation_wavelength 0.71073
_diffrn_reflns_av_R_equivalents 0.0616
_diffrn_reflns_av_unetI/netI 0.1009
_diffrn_reflns_Laue_measured_fraction_full 0.991
_diffrn_reflns_Laue_measured_fraction_max 0.983
_diffrn_reflns_limit_h_max 15
_diffrn_reflns_limit_h_min -15
_diffrn_reflns_limit_k_max 26
_diffrn_reflns_limit_k_min -26
_diffrn_reflns_limit_l_max 38
_diffrn_reflns_limit_l_min -38
_diffrn_reflns_number 46847
_diffrn_reflns_point_group_measured_fraction_full 0.987
_diffrn_reflns_point_group_measured_fraction_max 0.965
_diffrn_reflns_theta_full 25.242
_diffrn_reflns_theta_max 27.394
_diffrn_reflns_theta_min 2.035
_diffrn_source_current 50.0
_diffrn_source_power 2.5
_diffrn_source_voltage 50.0
_exptl_absorpt_coefficient_mu 0.554
_exptl_absorpt_correction_T_max 0.7456
_exptl_absorpt_correction_T_min 0.6800
_exptl_absorpt_correction_type multi-scan
_exptl_absorpt_process_details
;
SADABS-2014/5 (Bruker,2014/5) was used for absorption correction.
wR2(int) was 0.1102 before and 0.0620 after correction.
The Ratio of minimum to maximum transmission is 0.9120.
The \l/2 correction factor is 0.00150.
;
_exptl_crystal_colour red
_exptl_crystal_colour_primary red
_exptl_crystal_density_diffrn 1.414
_exptl_crystal_description block
_exptl_crystal_F_000 3392
_exptl_crystal_size_max 0.12
_exptl_crystal_size_mid 0.11
_exptl_crystal_size_min 0.1
_refine_diff_density_max 0.665
_refine_diff_density_min -0.533
_refine_diff_density_rms 0.084
_refine_ls_abs_structure_details
;
 Flack x determined using 4244 quotients [(I+)-(I-)]/[(I+)+(I-)]
 (Parsons, Flack and Wagner, Acta Cryst. B69 (2013) 249-259).
;
_refine_ls_abs_structure_Flack 0.011(7)
_refine_ls_extinction_method none
_refine_ls_goodness_of_fit_ref 1.026
_refine_ls_hydrogen_treatment constr
_refine_ls_matrix_type full
_refine_ls_number_parameters 1047
_refine_ls_number_reflns 16849
_refine_ls_number_restraints 271
_refine_ls_restrained_S_all 1.025
_refine_ls_R_factor_all 0.0966
_refine_ls_R_factor_gt 0.0583
_refine_ls_shift/su_max 0.001
_refine_ls_shift/su_mean 0.000
_refine_ls_structure_factor_coef Fsqd
_refine_ls_weighting_details 'w=1/[\s^2^(Fo^2^)+(0.0490P)^2^+4.3267P] where P=(Fo^2^+2Fc^2^)/3'
_refine_ls_weighting_scheme calc
_refine_ls_wR_factor_gt 0.1086
_refine_ls_wR_factor_ref 0.1207
_reflns_Friedel_coverage 0.799
_reflns_Friedel_fraction_full 0.983
_reflns_Friedel_fraction_max 0.943
_reflns_number_gt 12480
_reflns_number_total 16849
_reflns_threshold_expression 'I > 2\s(I)'
_cod_data_source_file d3dt02691d2.cif
_cod_data_source_block 1
_cod_depositor_comments 'Adding full bibliography for 7715753--7715754.cif.'
_cod_original_cell_volume 7693.9(11)
_cod_database_code 7715754
_shelx_shelxl_version_number 2018/3
_shelx_space_group_comment
;
The symmetry employed for this shelxl refinement is uniquely defined
by the following loop, which should always be used as a source of
symmetry information in preference to the above space-group names.
They are only intended as comments.
;
_shelx_estimated_absorpt_t_max 0.947
_shelx_estimated_absorpt_t_min 0.937
_olex2_refinement_description
;
1. Fixed Uiso
 At 1.2 times of:
  All C(H) groups, All C(H,H) groups, All C(H,H,H,H) groups
 At 1.5 times of:
  All C(H,H,H) groups
2. Restrained distances
 C21-C20 \\sim C21A-C20
 with sigma of 0.01
3. Rigid bond restraints
 N12, C20, C21, C22, C23, C24, C25, C30, C29, C28, C27, C26
 with sigma for 1-2 distances of 0.005 and sigma for 1-3 distances of 0.01
4. Uiso/Uaniso restraints and constraints
C21A \\sim C27A \\sim C29A \\sim C22A \\sim C30A \\sim C23A \\sim C28A \\sim
C24A \\sim C26A \\sim C25A \\sim C20: within 2A with sigma of 0.01 and sigma
for terminal atoms of 0.02 within 2A
5. Rigid body (RIGU) restrains
 C21, C22, C23, C24, C25, C30, C29, C28, C27, C26, C20
 with sigma for 1-2 distances of 0.001 and sigma for 1-3 distances of 0.001
 C21A, C22A, C23A, C24A, C25A, C30A, C29A, C28A, C27A, C26A, C20
 with sigma for 1-2 distances of 0.001 and sigma for 1-3 distances of 0.001
6. Others
 Sof(H20A)=Sof(C21A)=Sof(C22A)=Sof(H22A)=Sof(C23A)=Sof(H23A)=Sof(C24A)=
 Sof(H24A)=Sof(C25A)=Sof(C30A)=Sof(C29A)=Sof(H29A)=Sof(C28A)=Sof(H28A)=
 Sof(C27A)=Sof(H27A)=Sof(C26A)=Sof(H26A)=1-FVAR(1)
 Sof(H20)=Sof(C21)=Sof(C22)=Sof(H22)=Sof(C23)=Sof(H23)=Sof(C24)=Sof(H24)=
 Sof(C25)=Sof(C30)=Sof(C29)=Sof(H29)=Sof(C28)=Sof(H28)=Sof(C27)=Sof(H27)=
 Sof(C26)=Sof(H26)=FVAR(1)
7.a Riding coordinates:
 C75(H2WA,H1WA,H1WB,H2WB)
7.b Aromatic/amide H refined with riding coordinates:
 C5(H5), C6(H6), C7(H7), C9(H9), C10(H10), C11(H11), C13(H13), C14(H14),
 C15(H15), C16(H16), C18(H18), C19(H19), C20(H20), C20(H20A), C22(H22),
 C23(H23), C24(H24), C29(H29), C28(H28), C27(H27), C26(H26), C31(H31), C32(H32),
  C33(H33), C35(H35), C36(H36), C37(H37), C39(H39), C40(H40), C41(H41),
 C42(H42), C44(H44), C45(H45), C46(H46), C48(H48), C49(H49), C50(H50), C52(H52),
  C53(H53), C54(H54), C55(H55), C57(H57), C58(H58), C59(H59), C61(H61),
 C62(H62), C63(H63), C65(H65), C66(H66), C67(H67), C68(H68), C70(H70), C73(H73),
  C22A(H22A), C23A(H23A), C24A(H24A), C29A(H29A), C28A(H28A), C27A(H27A),
 C26A(H26A)
7.c Naphthalene refined as free rotating group:
 C21(C22,C23,C24,C25,C30,C29,C28,C27,C26), C21A(C22A,C23A,C24A,C25A,C30A,C29A,
 C28A,C27A,C26A)
7.d Idealised Me refined as rotating group:
 C71(H71A,H71B,H71C), C72(H72A,H72B,H72C), C74(H74A,H74B,H74C), C75(H75A,H75B,
 H75C)
;
_olex2_submission_special_instructions 'No special instructions were received'

loop_
_space_group_symop_operation_xyz
'x, y, z'
'-x+1/2, -y, z+1/2'
'-x, y+1/2, -z+1/2'
'x+1/2, -y+1/2, -z'

loop_
_atom_site_label
_atom_site_type_symbol
_atom_site_fract_x
_atom_site_fract_y
_atom_site_fract_z
_atom_site_U_iso_or_equiv
_atom_site_adp_type
_atom_site_occupancy
_atom_site_site_symmetry_order
_atom_site_calc_flag
_atom_site_refinement_flags_posn
_atom_site_refinement_flags_adp
_atom_site_refinement_flags_occupancy
_atom_site_disorder_assembly
_atom_site_disorder_group
Fe1 Fe 0.89120(6) 0.66086(4) 0.23932(2) 0.01201(17) Uani 1 1 d . . . . .
Fe2 Fe 1.11367(6) 0.55171(4) 0.26988(2) 0.01438(18) Uani 1 1 d . . . . .
S1 S 0.96229(12) 0.84623(8) 0.15482(5) 0.0254(4) Uani 1 1 d . . . . .
S2 S 0.65929(14) 0.60795(9) 0.11826(6) 0.0370(5) Uani 1 1 d . . . . .
S3 S 1.48703(12) 0.58304(9) 0.23834(6) 0.0346(4) Uani 1 1 d . . . . .
S4 S 1.19209(13) 0.36637(8) 0.18327(5) 0.0278(4) Uani 1 1 d . . . . .
O1 O 0.3431(3) 0.6293(2) 0.38692(14) 0.0373(13) Uani 1 1 d . . . . .
O2 O 1.1199(5) 0.5625(3) 0.49636(16) 0.0537(14) Uani 1 1 d . . . . .
O1W O 0.8585(3) 0.5737(2) 0.37744(13) 0.0276(11) Uani 1 1 d . . . . .
O2W O 1.3643(4) 0.4971(3) 0.15504(16) 0.0500(14) Uani 1 1 d . . . . .
N1 N 0.9093(3) 0.7485(2) 0.21511(15) 0.0174(11) Uani 1 1 d . . . . .
N2 N 0.7850(4) 0.6419(2) 0.19224(15) 0.0194(11) Uani 1 1 d . . . . .
N3 N 1.2701(4) 0.5711(2) 0.26477(16) 0.0210(11) Uani 1 1 d . . . . .
N4 N 1.1371(3) 0.4679(3) 0.24082(15) 0.0217(11) Uani 1 1 d . . . . .
N5 N 0.7727(3) 0.6886(2) 0.28037(14) 0.0148(10) Uani 1 1 d . . . . .
N6 N 0.7727(4) 0.6822(2) 0.32624(14) 0.0192(11) Uani 1 1 d . . . . .
N7 N 0.6238(4) 0.7310(2) 0.30518(14) 0.0171(10) Uani 1 1 d . . . . .
N8 N 0.5251(4) 0.7643(2) 0.30963(15) 0.0188(11) Uani 1 1 d . . . . .
N9 N 1.0097(3) 0.6334(2) 0.19849(14) 0.0154(10) Uani 1 1 d . . . . .
N10 N 1.0931(3) 0.5922(2) 0.21016(14) 0.0158(10) Uani 1 1 d . . . . .
N11 N 1.1227(4) 0.6278(2) 0.14336(14) 0.0209(11) Uani 1 1 d . . . . .
N12 N 1.1659(4) 0.6436(3) 0.10174(16) 0.0330(13) Uani 1 1 d . U . . .
N13 N 0.9997(3) 0.6779(2) 0.28758(14) 0.0115(10) Uani 1 1 d . . . . .
N14 N 1.0864(3) 0.6380(2) 0.29772(13) 0.0123(10) Uani 1 1 d . . . . .
N15 N 1.0903(3) 0.7209(2) 0.34186(14) 0.0126(10) Uani 1 1 d . . . . .
N16 N 1.1113(4) 0.7672(2) 0.37476(13) 0.0151(10) Uani 1 1 d . . . . .
N17 N 1.1409(3) 0.5159(2) 0.33094(15) 0.0172(11) Uani 1 1 d . . . . .
N18 N 1.0762(4) 0.5261(3) 0.36737(14) 0.0209(11) Uani 1 1 d . . . . .
N19 N 1.2267(4) 0.4795(3) 0.38750(18) 0.0280(13) Uani 1 1 d . . . . .
N20 N 1.3182(4) 0.4532(3) 0.40968(18) 0.0322(13) Uani 1 1 d . . . . .
N21 N 0.8740(3) 0.5725(2) 0.26199(14) 0.0127(10) Uani 1 1 d . . . . .
N22 N 0.9565(3) 0.5318(2) 0.27540(13) 0.0115(10) Uani 1 1 d . . . . .
N23 N 0.8022(3) 0.4856(2) 0.28939(13) 0.0124(10) Uani 1 1 d . . . . .
N24 N 0.7174(3) 0.4458(2) 0.30168(15) 0.0165(10) Uani 1 1 d . . . . .
N25 N 0.5059(4) 0.5798(3) 0.39188(17) 0.0298(13) Uani 1 1 d . . . . .
N26 N 1.0770(5) 0.6484(3) 0.54097(19) 0.0463(16) Uani 1 1 d . . . . .
C1 C 0.9304(4) 0.7897(3) 0.19035(18) 0.0147(12) Uani 1 1 d . . . . .
C2 C 0.7328(5) 0.6283(3) 0.16157(19) 0.0197(13) Uani 1 1 d . . . . .
C3 C 1.3602(5) 0.5761(3) 0.25449(19) 0.0227(14) Uani 1 1 d . . . . .
C4 C 1.1577(4) 0.4256(3) 0.21720(18) 0.0185(13) Uani 1 1 d . . . . .
C5 C 0.6830(4) 0.7176(3) 0.26850(18) 0.0178(12) Uani 1 1 d . . . . .
H5 H 0.662776 0.727686 0.238767 0.021 Uiso 1 1 calc R U . . .
C6 C 0.6823(5) 0.7092(3) 0.34008(19) 0.0214(14) Uani 1 1 d . . . . .
H6 H 0.661190 0.712809 0.370410 0.026 Uiso 1 1 calc R U . . .
C7 C 0.4598(4) 0.7527(3) 0.27733(18) 0.0183(13) Uani 1 1 d . . . . .
H7 H 0.482667 0.723384 0.254926 0.022 Uiso 1 1 calc R U . . .
C8 C 0.3526(4) 0.7817(3) 0.27281(18) 0.0160(12) Uani 1 1 d . . . . .
C9 C 0.2836(4) 0.7490(3) 0.24437(18) 0.0179(13) Uani 1 1 d . . . . .
H9 H 0.308977 0.711982 0.228992 0.021 Uiso 1 1 calc R U . . .
C10 C 0.1773(4) 0.7696(3) 0.23795(18) 0.0184(13) Uani 1 1 d . . . . .
H10 H 0.130643 0.746114 0.218738 0.022 Uiso 1 1 calc R U . . .
C11 C 0.1401(4) 0.8229(3) 0.25886(18) 0.0184(13) Uani 1 1 d . . . . .
H11 H 0.066974 0.835892 0.254741 0.022 Uiso 1 1 calc R U . . .
C12 C 0.2088(4) 0.8594(3) 0.28679(16) 0.0147(12) Uani 1 1 d . . . . .
C13 C 0.1717(5) 0.9183(3) 0.30630(17) 0.0188(13) Uani 1 1 d . . . . .
H13 H 0.098572 0.931299 0.302312 0.023 Uiso 1 1 calc R U . . .
C14 C 0.2400(4) 0.9556(3) 0.33044(18) 0.0222(14) Uani 1 1 d . . . . .
H14 H 0.214785 0.994871 0.342963 0.027 Uiso 1 1 calc R U . . .
C15 C 0.3482(5) 0.9364(3) 0.33700(19) 0.0223(14) Uani 1 1 d . . . . .
H15 H 0.395767 0.963409 0.353431 0.027 Uiso 1 1 calc R U . . .
C16 C 0.3854(5) 0.8799(3) 0.32018(18) 0.0202(13) Uani 1 1 d . . . . .
H16 H 0.458036 0.867256 0.325868 0.024 Uiso 1 1 calc R U . . .
C17 C 0.3179(4) 0.8393(3) 0.29431(16) 0.0147(12) Uani 1 1 d . . . . .
C18 C 1.0283(4) 0.6538(3) 0.15842(18) 0.0188(13) Uani 1 1 d . . . . .
H18 H 0.983264 0.682505 0.142132 0.023 Uiso 1 1 calc R U . . .
C19 C 1.1599(5) 0.5887(3) 0.17623(18) 0.0209(13) Uani 1 1 d . . . . .
H19 H 1.223620 0.563155 0.174905 0.025 Uiso 1 1 calc R U . . .
C20 C 1.2440(6) 0.6129(4) 0.0888(2) 0.0456(18) Uani 1 1 d D U . . .
H20 H 1.264099 0.577999 0.107440 0.055 Uiso 0.736(7) 1 calc R U P A 1
H20A H 1.279082 0.579725 0.105042 0.055 Uiso 0.264(7) 1 calc R U P A 2
C21 C 1.3123(4) 0.6211(3) 0.04892(13) 0.0352(19) Uani 0.736(7) 1 d DG U P A 1
C22 C 1.4040(5) 0.5825(3) 0.04583(16) 0.046(3) Uani 0.736(7) 1 d G U P A 1
H22 H 1.419828 0.552268 0.068665 0.055 Uiso 0.736(7) 1 calc R U P A 1
C23 C 1.4726(4) 0.5882(3) 0.00932(18) 0.049(3) Uani 0.736(7) 1 d G U P A 1
H23 H 1.535295 0.561854 0.007206 0.058 Uiso 0.736(7) 1 calc R U P A 1
C24 C 1.4495(4) 0.6325(3) -0.02410(15) 0.046(3) Uani 0.736(7) 1 d G U P A 1
H24 H 1.496391 0.636382 -0.049051 0.055 Uiso 0.736(7) 1 calc R U P A 1
C25 C 1.3578(3) 0.67107(19) -0.02101(11) 0.038(2) Uani 0.736(7) 1 d G U P A 1
C30 C 1.2892(3) 0.66537(19) 0.01550(11) 0.0302(17) Uani 0.736(7) 1 d G U P A 1
C29 C 1.1975(3) 0.7039(2) 0.01859(15) 0.036(2) Uani 0.736(7) 1 d G U P A 1
H29 H 1.150645 0.700056 0.043541 0.043 Uiso 0.736(7) 1 calc R U P A 1
C28 C 1.1744(4) 0.7482(2) -0.01483(18) 0.046(2) Uani 0.736(7) 1 d G U P A 1
H28 H 1.111735 0.774585 -0.012716 0.055 Uiso 0.736(7) 1 calc R U P A 1
C27 C 1.2430(5) 0.7539(2) -0.05134(16) 0.044(2) Uani 0.736(7) 1 d G U P A 1
H27 H 1.227200 0.784173 -0.074175 0.053 Uiso 0.736(7) 1 calc R U P A 1
C26 C 1.3347(4) 0.7153(2) -0.05443(13) 0.047(2) Uani 0.736(7) 1 d G U P A 1
H26 H 1.381573 0.719233 -0.079379 0.057 Uiso 0.736(7) 1 calc R U P A 1
C31 C 1.0040(4) 0.7272(3) 0.31444(17) 0.0135(12) Uani 1 1 d . . . . .
H31 H 0.954322 0.762180 0.314701 0.016 Uiso 1 1 calc R U . . .
C32 C 1.1400(4) 0.6654(3) 0.33025(17) 0.0162(12) Uani 1 1 d . . . . .
H32 H 1.203835 0.648724 0.343628 0.019 Uiso 1 1 calc R U . . .
C33 C 1.1889(5) 0.7535(3) 0.40141(18) 0.0208(14) Uani 1 1 d . . . . .
H33 H 1.226945 0.713958 0.398399 0.025 Uiso 1 1 calc R U . . .
C34 C 1.2189(4) 0.7990(3) 0.43651(19) 0.0201(14) Uani 1 1 d . . . . .
C35 C 1.1965(5) 0.8619(3) 0.4318(2) 0.0296(15) Uani 1 1 d . . . . .
H35 H 1.158948 0.876054 0.406013 0.036 Uiso 1 1 calc R U . . .
C36 C 1.2274(5) 0.9077(3) 0.4645(2) 0.0333(16) Uani 1 1 d . . . . .
H36 H 1.212709 0.952180 0.459944 0.040 Uiso 1 1 calc R U . . .
C37 C 1.2784(5) 0.8878(3) 0.5024(2) 0.0286(16) Uani 1 1 d . . . . .
H37 H 1.299526 0.918731 0.524096 0.034 Uiso 1 1 calc R U . . .
C38 C 1.3004(5) 0.8215(3) 0.51003(19) 0.0232(14) Uani 1 1 d . . . . .
C39 C 1.3503(5) 0.8001(4) 0.5499(2) 0.0299(16) Uani 1 1 d . . . . .
H39 H 1.368745 0.830455 0.572302 0.036 Uiso 1 1 calc R U . . .
C40 C 1.3721(5) 0.7371(4) 0.5563(2) 0.0351(17) Uani 1 1 d . . . . .
H40 H 1.403667 0.723217 0.583491 0.042 Uiso 1 1 calc R U . . .
C41 C 1.3480(6) 0.6916(4) 0.5227(2) 0.0382(18) Uani 1 1 d . . . . .
H41 H 1.366424 0.647633 0.526901 0.046 Uiso 1 1 calc R U . . .
C42 C 1.2984(5) 0.7104(3) 0.4842(2) 0.0256(15) Uani 1 1 d . . . . .
H42 H 1.280949 0.678965 0.462362 0.031 Uiso 1 1 calc R U . . .
C43 C 1.2726(5) 0.7757(3) 0.4762(2) 0.0246(15) Uani 1 1 d . . . . .
C44 C 1.1303(5) 0.5042(3) 0.4020(2) 0.0277(15) Uani 1 1 d . . . . .
H44 H 1.106321 0.505391 0.432030 0.033 Uiso 1 1 calc R U . . .
C45 C 1.2286(5) 0.4873(3) 0.3434(2) 0.0243(14) Uani 1 1 d . . . . .
H45 H 1.285411 0.473852 0.324203 0.029 Uiso 1 1 calc R U . . .
C46 C 1.3185(6) 0.4632(3) 0.4502(2) 0.0302(16) Uani 1 1 d . . . . .
H46 H 1.260858 0.485241 0.464638 0.036 Uiso 1 1 calc R U . . .
C47 C 1.4161(5) 0.4386(3) 0.47583(19) 0.0266(15) Uani 1 1 d . . . . .
C48 C 1.4861(6) 0.3955(4) 0.4578(2) 0.0384(18) Uani 1 1 d . . . . .
H48 H 1.473072 0.379878 0.428576 0.046 Uiso 1 1 calc R U . . .
C49 C 1.5783(6) 0.3731(3) 0.4814(2) 0.0383(18) Uani 1 1 d . . . . .
H49 H 1.625244 0.342024 0.468488 0.046 Uiso 1 1 calc R U . . .
C50 C 1.5984(5) 0.3967(3) 0.5228(2) 0.0324(16) Uani 1 1 d . . . . .
H50 H 1.661049 0.382756 0.538449 0.039 Uiso 1 1 calc R U . . .
C51 C 1.5286(5) 0.4412(3) 0.54277(19) 0.0244(14) Uani 1 1 d . . . . .
C52 C 1.5499(5) 0.4655(3) 0.58622(18) 0.0254(15) Uani 1 1 d . . . . .
H52 H 1.612188 0.451142 0.601938 0.030 Uiso 1 1 calc R U . . .
C53 C 1.4822(5) 0.5088(3) 0.6055(2) 0.0301(16) Uani 1 1 d . . . . .
H53 H 1.497629 0.524737 0.634481 0.036 Uiso 1 1 calc R U . . .
C54 C 1.3899(5) 0.5303(3) 0.5829(2) 0.0303(15) Uani 1 1 d . . . . .
H54 H 1.342554 0.560026 0.597067 0.036 Uiso 1 1 calc R U . . .
C55 C 1.3666(5) 0.5091(3) 0.5408(2) 0.0266(15) Uani 1 1 d . . . . .
H55 H 1.304397 0.524961 0.525802 0.032 Uiso 1 1 calc R U . . .
C56 C 1.4345(5) 0.4636(3) 0.51959(19) 0.0230(14) Uani 1 1 d . . . . .
C57 C 0.7827(4) 0.5433(3) 0.27023(17) 0.0124(11) Uani 1 1 d . . . . .
H57 H 0.712893 0.560158 0.263747 0.015 Uiso 1 1 calc R U . . .
C58 C 0.9121(4) 0.4797(3) 0.29201(16) 0.0127(12) Uani 1 1 d . . . . .
H58 H 0.950086 0.443761 0.303891 0.015 Uiso 1 1 calc R U . . .
C59 C 0.7373(5) 0.3980(3) 0.32508(19) 0.0252(15) Uani 1 1 d . . . . .
H59 H 0.810359 0.390759 0.333615 0.030 Uiso 1 1 calc R U . . .
C60 C 0.6547(5) 0.3516(3) 0.34054(19) 0.0247(14) Uani 1 1 d . . . . .
C61 C 0.6857(5) 0.3074(3) 0.3701(2) 0.0292(15) Uani 1 1 d . . . . .
H61 H 0.759187 0.307203 0.379481 0.035 Uiso 1 1 calc R U . . .
C62 C 0.6152(6) 0.2613(3) 0.3881(2) 0.0377(17) Uani 1 1 d . . . . .
H62 H 0.640587 0.230877 0.409279 0.045 Uiso 1 1 calc R U . . .
C63 C 0.5071(6) 0.2607(3) 0.3743(2) 0.0352(17) Uani 1 1 d . . . . .
H63 H 0.458369 0.229396 0.385826 0.042 Uiso 1 1 calc R U . . .
C64 C 0.4709(5) 0.3069(3) 0.34332(18) 0.0200(13) Uani 1 1 d . . . . .
C65 C 0.3618(5) 0.3074(3) 0.3287(2) 0.0254(15) Uani 1 1 d . . . . .
H65 H 0.311836 0.277858 0.341337 0.030 Uiso 1 1 calc R U . . .
C66 C 0.3275(5) 0.3486(3) 0.2975(2) 0.0320(16) Uani 1 1 d . . . . .
H66 H 0.253873 0.348061 0.288370 0.038 Uiso 1 1 calc R U . . .
C67 C 0.3990(5) 0.3922(3) 0.2783(2) 0.0317(15) Uani 1 1 d . . . . .
H67 H 0.374269 0.420207 0.255442 0.038 Uiso 1 1 calc R U . . .
C68 C 0.5043(5) 0.3954(3) 0.29190(19) 0.0271(15) Uani 1 1 d . . . . .
H68 H 0.551304 0.426536 0.279056 0.033 Uiso 1 1 calc R U . . .
C69 C 0.5444(4) 0.3526(3) 0.32515(18) 0.0201(13) Uani 1 1 d . . . . .
C70 C 0.4165(5) 0.5969(4) 0.3708(2) 0.0339(17) Uani 1 1 d . . . . .
H70 H 0.408429 0.582998 0.340816 0.041 Uiso 1 1 calc R U . . .
C71 C 0.5245(6) 0.5983(4) 0.4373(2) 0.046(2) Uani 1 1 d . . . . .
H71A H 0.474613 0.633115 0.445415 0.069 Uiso 1 1 calc R U . . .
H71B H 0.599334 0.613346 0.440616 0.069 Uiso 1 1 calc R U . . .
H71C H 0.512345 0.561234 0.456836 0.069 Uiso 1 1 calc R U . . .
C72 C 0.5827(6) 0.5344(4) 0.3714(3) 0.048(2) Uani 1 1 d . . . . .
H72A H 0.577565 0.492611 0.386422 0.072 Uiso 1 1 calc R U . . .
H72B H 0.656518 0.551231 0.374419 0.072 Uiso 1 1 calc R U . . .
H72C H 0.565230 0.529213 0.339772 0.072 Uiso 1 1 calc R U . . .
C73 C 1.0864(6) 0.6188(4) 0.5023(3) 0.049(2) Uani 1 1 d . . . . .
H73 H 1.065896 0.642447 0.476567 0.059 Uiso 1 1 calc R U . . .
C74 C 1.1054(8) 0.6162(5) 0.5814(2) 0.071(3) Uani 1 1 d . . . . .
H74A H 1.112574 0.569913 0.575784 0.106 Uiso 1 1 calc R U . . .
H74B H 1.048690 0.623440 0.603741 0.106 Uiso 1 1 calc R U . . .
H74C H 1.174335 0.633203 0.592553 0.106 Uiso 1 1 calc R U . . .
C75 C 1.0485(6) 0.7151(4) 0.5436(3) 0.059(2) Uani 1 1 d . . . . .
H75A H 1.110157 0.739725 0.555097 0.088 Uiso 1 1 calc R U . . .
H75B H 0.986445 0.720316 0.563594 0.088 Uiso 1 1 calc R U . . .
H75C H 1.029444 0.730889 0.513832 0.088 Uiso 1 1 calc R U . . .
H2WA H 1.323715 0.464842 0.157879 0.071 Uiso 1 1 d R U . . .
H1WA H 0.926465 0.575452 0.369759 0.071 Uiso 1 1 d R U . . .
H1WB H 0.838135 0.608552 0.363509 0.071 Uiso 1 1 d R U . . .
H2WB H 1.398355 0.522422 0.174509 0.071 Uiso 1 1 d R U . . .
C21A C 1.2783(11) 0.6371(9) 0.0403(4) 0.050(4) Uani 0.264(7) 1 d DG U P A 2
C22A C 1.2182(11) 0.6827(9) 0.0171(5) 0.053(5) Uani 0.264(7) 1 d G U P A 2
H22A H 1.151354 0.697615 0.028866 0.063 Uiso 0.264(7) 1 calc R U P A 2
C23A C 1.2560(12) 0.7065(8) -0.0233(5) 0.053(5) Uani 0.264(7) 1 d G U P A 2
H23A H 1.214885 0.737685 -0.039154 0.063 Uiso 0.264(7) 1 calc R U P A 2
C24A C 1.3538(12) 0.6847(8) -0.0405(4) 0.053(5) Uani 0.264(7) 1 d G U P A 2
H24A H 1.379591 0.700943 -0.068145 0.063 Uiso 0.264(7) 1 calc R U P A 2
C25A C 1.4139(9) 0.6390(6) -0.0173(3) 0.051(4) Uani 0.264(7) 1 d G U P A 2
C30A C 1.3762(9) 0.6152(6) 0.0231(3) 0.044(4) Uani 0.264(7) 1 d G U P A 2
C29A C 1.4363(12) 0.5696(8) 0.0462(4) 0.047(5) Uani 0.264(7) 1 d G U P A 2
H29A H 1.410467 0.553353 0.073857 0.056 Uiso 0.264(7) 1 calc R U P A 2
C28A C 1.5341(12) 0.5478(8) 0.0290(5) 0.052(5) Uani 0.264(7) 1 d G U P A 2
H28A H 1.575174 0.516609 0.044867 0.062 Uiso 0.264(7) 1 calc R U P A 2
C27A C 1.5718(10) 0.5716(8) -0.0114(5) 0.052(5) Uani 0.264(7) 1 d G U P A 2
H27A H 1.638710 0.556677 -0.023152 0.062 Uiso 0.264(7) 1 calc R U P A 2
C26A C 1.5117(10) 0.6172(8) -0.0346(4) 0.049(5) Uani 0.264(7) 1 d G U P A 2
H26A H 1.537537 0.633488 -0.062182 0.059 Uiso 0.264(7) 1 calc R U P A 2

loop_
_atom_site_aniso_label
_atom_site_aniso_U_11
_atom_site_aniso_U_22
_atom_site_aniso_U_33
_atom_site_aniso_U_23
_atom_site_aniso_U_13
_atom_site_aniso_U_12
Fe1 0.0070(3) 0.0121(4) 0.0169(4) -0.0007(3) 0.0006(3) -0.0002(3)
Fe2 0.0079(4) 0.0169(5) 0.0184(4) -0.0016(3) -0.0008(3) -0.0017(4)
S1 0.0293(8) 0.0224(10) 0.0245(8) 0.0032(7) -0.0099(6) -0.0077(8)
S2 0.0342(10) 0.0412(12) 0.0357(9) -0.0084(8) -0.0162(7) 0.0169(9)
S3 0.0155(8) 0.0332(11) 0.0551(11) -0.0031(9) 0.0045(7) 0.0010(7)
S4 0.0311(9) 0.0194(10) 0.0329(9) -0.0007(7) 0.0007(7) -0.0006(8)
O1 0.022(2) 0.054(4) 0.036(3) -0.015(2) -0.0063(19) 0.016(2)
O2 0.063(4) 0.051(4) 0.047(3) -0.005(3) -0.006(3) 0.008(3)
O1W 0.018(2) 0.033(3) 0.032(2) 0.002(2) -0.0024(17) 0.0086(19)
O2W 0.040(3) 0.055(4) 0.055(3) -0.019(3) 0.006(2) -0.001(3)
N1 0.006(2) 0.024(3) 0.022(3) -0.003(2) 0.0000(19) 0.001(2)
N2 0.019(2) 0.012(3) 0.027(3) 0.001(2) 0.002(2) 0.001(2)
N3 0.019(3) 0.018(3) 0.025(3) -0.005(2) 0.001(2) -0.004(2)
N4 0.009(2) 0.032(3) 0.024(3) -0.001(2) 0.0004(19) -0.001(2)
N5 0.011(2) 0.015(3) 0.018(2) -0.001(2) -0.0020(18) 0.000(2)
N6 0.017(2) 0.027(3) 0.014(2) 0.002(2) -0.0011(19) 0.004(2)
N7 0.012(2) 0.016(3) 0.023(2) 0.000(2) -0.001(2) 0.001(2)
N8 0.012(2) 0.021(3) 0.024(3) 0.000(2) 0.0018(19) 0.004(2)
N9 0.012(2) 0.016(3) 0.019(2) -0.005(2) -0.0028(18) 0.002(2)
N10 0.008(2) 0.015(3) 0.024(2) -0.006(2) -0.0004(19) 0.002(2)
N11 0.022(3) 0.023(3) 0.017(2) -0.005(2) 0.001(2) -0.002(2)
N12 0.040(3) 0.031(3) 0.028(3) -0.012(3) 0.013(2) -0.010(3)
N13 0.004(2) 0.014(3) 0.016(2) 0.0001(19) 0.0016(17) 0.0019(19)
N14 0.004(2) 0.016(3) 0.017(2) 0.0001(19) 0.0017(16) 0.0016(19)
N15 0.004(2) 0.018(3) 0.016(2) -0.0010(19) -0.0008(17) -0.0009(19)
N16 0.011(2) 0.017(3) 0.017(2) -0.0044(19) 0.002(2) 0.000(2)
N17 0.005(2) 0.016(3) 0.031(3) -0.005(2) -0.0021(18) 0.000(2)
N18 0.017(2) 0.029(3) 0.017(2) -0.002(2) -0.0049(19) 0.002(2)
N19 0.012(3) 0.021(3) 0.051(4) 0.004(3) -0.015(2) -0.001(2)
N20 0.029(3) 0.032(4) 0.036(3) 0.000(3) 0.002(2) 0.002(3)
N21 0.006(2) 0.017(3) 0.015(2) -0.0010(19) -0.0010(18) 0.0038(19)
N22 0.004(2) 0.017(3) 0.014(2) -0.0008(19) -0.0006(17) 0.0035(19)
N23 0.006(2) 0.017(3) 0.014(2) -0.001(2) -0.0001(17) 0.000(2)
N24 0.010(2) 0.016(3) 0.024(3) 0.003(2) 0.0027(18) -0.004(2)
N25 0.018(3) 0.031(4) 0.041(3) -0.001(3) 0.001(2) 0.006(3)
N26 0.041(3) 0.061(5) 0.037(3) -0.008(3) -0.002(3) 0.011(3)
C1 0.007(3) 0.020(4) 0.018(3) -0.007(3) -0.006(2) 0.004(2)
C2 0.017(3) 0.014(4) 0.029(3) -0.001(3) 0.004(3) 0.009(3)
C3 0.030(4) 0.015(3) 0.023(3) -0.001(2) -0.002(3) 0.003(3)
C4 0.008(3) 0.027(4) 0.020(3) 0.009(3) -0.003(2) -0.004(3)
C5 0.016(3) 0.018(3) 0.019(3) -0.001(3) -0.004(2) 0.005(2)
C6 0.021(3) 0.024(4) 0.019(3) 0.004(3) -0.003(2) 0.001(3)
C7 0.014(3) 0.015(3) 0.026(3) -0.002(2) 0.003(2) 0.000(2)
C8 0.010(3) 0.017(3) 0.021(3) 0.008(2) -0.001(2) -0.006(2)
C9 0.012(3) 0.019(3) 0.022(3) 0.003(2) 0.002(2) 0.000(2)
C10 0.011(3) 0.021(3) 0.023(3) 0.005(3) -0.007(2) -0.007(2)
C11 0.009(3) 0.022(4) 0.024(3) 0.008(3) 0.000(2) -0.004(2)
C12 0.011(3) 0.017(3) 0.016(3) 0.004(2) 0.004(2) 0.000(2)
C13 0.015(3) 0.022(4) 0.020(3) 0.003(3) 0.004(2) -0.001(3)
C14 0.018(3) 0.023(4) 0.026(3) 0.001(3) 0.009(2) 0.004(3)
C15 0.020(3) 0.018(4) 0.029(3) -0.005(3) -0.005(2) -0.003(3)
C16 0.012(3) 0.020(4) 0.029(3) -0.001(2) 0.002(2) 0.002(3)
C17 0.012(3) 0.016(3) 0.016(3) 0.005(2) 0.000(2) -0.003(2)
C18 0.017(3) 0.016(4) 0.024(3) -0.005(3) -0.006(2) 0.001(3)
C19 0.014(3) 0.021(4) 0.028(3) -0.004(3) -0.005(2) 0.004(3)
C20 0.055(4) 0.041(5) 0.040(3) -0.013(3) 0.011(3) -0.020(3)
C21 0.042(4) 0.032(5) 0.031(4) -0.007(3) -0.002(3) -0.010(3)
C22 0.051(5) 0.050(6) 0.036(5) 0.005(4) 0.004(3) 0.002(4)
C23 0.052(5) 0.050(6) 0.044(5) 0.004(4) 0.008(3) -0.001(4)
C24 0.064(5) 0.046(6) 0.028(4) -0.005(4) 0.016(4) 0.003(4)
C25 0.052(4) 0.032(5) 0.029(4) -0.010(3) 0.003(3) -0.009(3)
C30 0.037(4) 0.030(4) 0.024(3) -0.013(3) -0.006(2) -0.012(3)
C29 0.040(4) 0.029(5) 0.039(4) -0.011(3) -0.006(3) -0.011(3)
C28 0.057(5) 0.034(6) 0.046(5) -0.007(3) -0.006(3) -0.002(4)
C27 0.065(5) 0.028(5) 0.040(4) -0.010(3) -0.006(4) -0.013(4)
C26 0.072(6) 0.037(6) 0.032(4) -0.005(3) 0.002(4) -0.007(4)
C31 0.008(3) 0.015(3) 0.018(3) 0.006(2) 0.001(2) -0.003(2)
C32 0.009(3) 0.021(3) 0.018(3) 0.002(2) 0.000(2) 0.002(2)
C33 0.019(3) 0.021(4) 0.022(3) -0.005(3) -0.001(2) 0.004(3)
C34 0.014(3) 0.021(4) 0.025(3) -0.002(3) -0.001(2) 0.002(3)
C35 0.039(4) 0.028(4) 0.022(3) 0.003(3) -0.010(3) 0.000(3)
C36 0.044(4) 0.016(4) 0.040(4) -0.005(3) -0.008(3) 0.000(3)
C37 0.029(4) 0.028(4) 0.029(4) -0.015(3) -0.002(3) -0.004(3)
C38 0.017(3) 0.028(4) 0.024(3) -0.010(3) 0.002(2) -0.003(3)
C39 0.027(3) 0.039(5) 0.024(3) -0.009(3) -0.004(3) -0.004(3)
C40 0.033(4) 0.044(5) 0.029(3) -0.001(3) -0.011(3) -0.002(4)
C41 0.044(4) 0.034(4) 0.036(4) -0.002(3) -0.009(3) 0.004(4)
C42 0.025(3) 0.022(4) 0.029(3) -0.006(3) -0.008(3) -0.001(3)
C43 0.014(3) 0.030(4) 0.030(3) -0.005(3) -0.001(2) -0.002(3)
C44 0.031(4) 0.026(4) 0.026(3) 0.001(3) -0.001(3) 0.001(3)
C45 0.020(3) 0.020(4) 0.033(4) 0.005(3) -0.001(3) -0.001(3)
C46 0.042(4) 0.026(4) 0.022(3) -0.001(3) 0.002(3) -0.016(3)
C47 0.034(4) 0.020(4) 0.025(3) 0.003(3) -0.008(3) -0.001(3)
C48 0.056(5) 0.035(5) 0.024(3) 0.000(3) -0.014(3) -0.002(4)
C49 0.049(4) 0.030(4) 0.036(4) -0.002(3) -0.010(3) 0.017(3)
C50 0.034(4) 0.033(4) 0.030(3) 0.003(3) -0.010(3) 0.015(4)
C51 0.027(3) 0.021(4) 0.026(3) 0.006(3) -0.009(3) -0.005(3)
C52 0.021(3) 0.032(4) 0.022(3) 0.002(3) -0.004(2) -0.002(3)
C53 0.033(4) 0.031(4) 0.026(3) 0.002(3) -0.002(3) -0.013(3)
C54 0.027(3) 0.027(4) 0.037(4) 0.000(3) 0.001(3) -0.001(3)
C55 0.019(3) 0.026(4) 0.035(3) 0.009(3) -0.005(3) -0.001(3)
C56 0.023(3) 0.018(4) 0.028(3) 0.008(3) -0.005(2) -0.009(3)
C57 0.006(2) 0.015(3) 0.016(3) 0.000(2) -0.0011(19) 0.007(2)
C58 0.010(3) 0.010(3) 0.017(3) -0.003(2) -0.003(2) 0.003(2)
C59 0.016(3) 0.034(4) 0.026(3) -0.007(3) -0.002(2) -0.004(3)
C60 0.022(3) 0.027(4) 0.025(3) -0.009(3) 0.001(2) 0.002(3)
C61 0.025(3) 0.028(4) 0.035(4) -0.001(3) 0.000(3) -0.005(3)
C62 0.052(5) 0.030(4) 0.032(4) 0.005(3) -0.008(3) 0.021(4)
C63 0.046(4) 0.022(4) 0.037(4) 0.002(3) 0.008(3) -0.007(3)
C64 0.024(3) 0.016(3) 0.020(3) -0.001(3) 0.002(2) 0.000(3)
C65 0.019(3) 0.022(4) 0.035(4) -0.007(3) 0.005(3) -0.007(3)
C66 0.017(3) 0.031(4) 0.048(4) -0.005(3) -0.004(3) -0.005(3)
C67 0.031(4) 0.030(4) 0.034(4) 0.000(3) -0.005(3) 0.003(3)
C68 0.039(4) 0.013(4) 0.029(3) 0.001(3) 0.018(3) -0.012(3)
C69 0.015(3) 0.016(3) 0.029(3) -0.010(3) 0.007(2) -0.003(3)
C70 0.023(4) 0.041(5) 0.037(4) -0.007(3) -0.007(3) 0.000(3)
C71 0.029(4) 0.059(6) 0.049(5) 0.001(4) -0.014(3) 0.006(4)
C72 0.030(4) 0.046(5) 0.069(5) -0.004(4) 0.014(4) 0.009(4)
C73 0.048(5) 0.054(6) 0.047(5) -0.009(4) -0.006(4) -0.009(4)
C74 0.077(6) 0.091(8) 0.044(5) 0.004(5) 0.008(5) 0.016(6)
C75 0.042(5) 0.060(6) 0.075(6) -0.022(5) -0.012(4) 0.021(5)
C21A 0.052(7) 0.061(9) 0.036(6) -0.011(5) 0.002(5) -0.024(6)
C22A 0.059(9) 0.063(10) 0.036(7) -0.011(6) 0.004(6) -0.018(8)
C23A 0.057(9) 0.067(11) 0.035(7) -0.009(6) 0.003(6) -0.015(8)
C24A 0.057(9) 0.072(11) 0.028(8) -0.008(7) 0.000(6) -0.012(8)
C25A 0.055(8) 0.070(11) 0.030(7) -0.008(6) 0.001(5) -0.015(7)
C30A 0.046(7) 0.064(10) 0.022(6) -0.015(5) -0.007(4) -0.025(6)
C29A 0.047(8) 0.067(11) 0.027(8) -0.013(7) -0.008(5) -0.024(7)
C28A 0.050(8) 0.070(11) 0.035(8) -0.009(7) -0.003(6) -0.021(7)
C27A 0.051(9) 0.067(12) 0.037(8) -0.009(7) 0.000(6) -0.018(7)
C26A 0.053(8) 0.062(11) 0.034(8) -0.012(7) 0.001(5) -0.019(7)

loop_
_atom_type_symbol
_atom_type_description
_atom_type_scat_dispersion_real
_atom_type_scat_dispersion_imag
_atom_type_scat_source
C C 0.0033 0.0016 'International Tables Vol C Tables 4.2.6.8 and 6.1.1.4'
H H 0.0000 0.0000 'International Tables Vol C Tables 4.2.6.8 and 6.1.1.4'
Fe Fe 0.3463 0.8444 'International Tables Vol C Tables 4.2.6.8 and 6.1.1.4'
N N 0.0061 0.0033 'International Tables Vol C Tables 4.2.6.8 and 6.1.1.4'
O O 0.0106 0.0060 'International Tables Vol C Tables 4.2.6.8 and 6.1.1.4'
S S 0.1246 0.1234 'International Tables Vol C Tables 4.2.6.8 and 6.1.1.4'

loop_
_geom_angle_atom_site_label_1
_geom_angle_atom_site_label_2
_geom_angle_atom_site_label_3
_geom_angle
_geom_angle_site_symmetry_1
_geom_angle_site_symmetry_3
_geom_angle_publ_flag
N1 Fe1 N5 92.56(19) . . ?
N1 Fe1 N9 87.37(19) . . ?
N1 Fe1 N13 91.58(18) . . ?
N2 Fe1 N1 89.71(19) . . ?
N2 Fe1 N5 90.70(18) . . ?
N2 Fe1 N9 89.46(17) . . ?
N2 Fe1 N13 178.7(2) . . ?
N2 Fe1 N21 89.46(19) . . ?
N5 Fe1 N13 89.60(16) . . ?
N9 Fe1 N5 179.8(2) . . ?
N9 Fe1 N13 90.24(17) . . ?
N21 Fe1 N1 178.54(18) . . ?
N21 Fe1 N5 88.66(18) . . ?
N21 Fe1 N9 91.42(18) . . ?
N21 Fe1 N13 89.25(18) . . ?
N3 Fe2 N10 88.22(19) . . ?
N3 Fe2 N14 90.81(18) . . ?
N3 Fe2 N17 89.00(18) . . ?
N3 Fe2 N22 179.6(2) . . ?
N4 Fe2 N3 90.13(19) . . ?
N4 Fe2 N10 89.57(19) . . ?
N4 Fe2 N14 177.97(18) . . ?
N4 Fe2 N17 93.02(19) . . ?
N4 Fe2 N22 89.79(18) . . ?
N10 Fe2 N14 88.67(17) . . ?
N10 Fe2 N17 176.20(19) . . ?
N14 Fe2 N17 88.78(18) . . ?
N22 Fe2 N10 92.18(17) . . ?
N22 Fe2 N14 89.28(17) . . ?
N22 Fe2 N17 90.61(17) . . ?
H1WA O1W H1WB 96.7 . . ?
H2WA O2W H2WB 133.2 . . ?
C1 N1 Fe1 160.1(4) . . ?
C2 N2 Fe1 171.9(5) . . ?
C3 N3 Fe2 167.3(5) . . ?
C4 N4 Fe2 167.2(5) . . ?
N6 N5 Fe1 125.9(3) . . ?
C5 N5 Fe1 125.7(4) . . ?
C5 N5 N6 108.3(4) . . ?
C6 N6 N5 105.9(4) . . ?
C5 N7 N8 130.3(4) . . ?
C5 N7 C6 105.9(5) . . ?
C6 N7 N8 123.7(4) . . ?
C7 N8 N7 112.4(4) . . ?
N10 N9 Fe1 124.6(3) . . ?
C18 N9 Fe1 127.4(4) . . ?
C18 N9 N10 107.8(4) . . ?
N9 N10 Fe2 125.6(3) . . ?
C19 N10 Fe2 126.4(4) . . ?
C19 N10 N9 107.8(4) . . ?
C18 N11 N12 122.0(5) . . ?
C19 N11 N12 131.3(5) . . ?
C19 N11 C18 106.6(5) . . ?
C20 N12 N11 117.8(6) . . ?
N14 N13 Fe1 124.7(3) . . ?
C31 N13 Fe1 127.8(4) . . ?
C31 N13 N14 107.5(4) . . ?
N13 N14 Fe2 124.8(3) . . ?
C32 N14 Fe2 127.8(4) . . ?
C32 N14 N13 107.2(4) . . ?
C31 N15 N16 120.5(4) . . ?
C32 N15 N16 133.0(4) . . ?
C32 N15 C31 106.5(4) . . ?
C33 N16 N15 115.2(5) . . ?
N18 N17 Fe2 125.0(3) . . ?
C45 N17 Fe2 125.2(4) . . ?
C45 N17 N18 109.2(5) . . ?
C44 N18 N17 106.3(5) . . ?
C44 N19 N20 133.5(5) . . ?
C45 N19 N20 119.8(5) . . ?
C45 N19 C44 106.6(5) . . ?
C46 N20 N19 113.5(6) . . ?
N22 N21 Fe1 126.2(3) . . ?
C57 N21 Fe1 126.3(4) . . ?
C57 N21 N22 107.4(4) . . ?
N21 N22 Fe2 124.5(3) . . ?
C58 N22 Fe2 127.6(4) . . ?
C58 N22 N21 107.9(4) . . ?
C57 N23 N24 120.5(4) . . ?
C57 N23 C58 106.4(4) . . ?
C58 N23 N24 133.1(5) . . ?
C59 N24 N23 118.6(5) . . ?
C70 N25 C71 121.2(6) . . ?
C70 N25 C72 120.7(6) . . ?
C71 N25 C72 117.7(6) . . ?
C73 N26 C74 120.5(7) . . ?
C73 N26 C75 121.4(7) . . ?
C75 N26 C74 117.8(7) . . ?
N1 C1 S1 178.3(5) . . ?
N2 C2 S2 179.2(6) . . ?
N3 C3 S3 178.3(5) . . ?
N4 C4 S4 177.7(5) . . ?
N5 C5 N7 109.3(5) . . ?
N5 C5 H5 125.4 . . ?
N7 C5 H5 125.4 . . ?
N6 C6 N7 110.6(5) . . ?
N6 C6 H6 124.7 . . ?
N7 C6 H6 124.7 . . ?
N8 C7 H7 117.9 . . ?
N8 C7 C8 124.2(5) . . ?
C8 C7 H7 117.9 . . ?
C9 C8 C7 114.5(5) . . ?
C9 C8 C17 120.4(5) . . ?
C17 C8 C7 125.2(5) . . ?
C8 C9 H9 119.5 . . ?
C8 C9 C10 121.0(5) . . ?
C10 C9 H9 119.5 . . ?
C9 C10 H10 119.8 . . ?
C11 C10 C9 120.5(5) . . ?
C11 C10 H10 119.8 . . ?
C10 C11 H11 119.7 . . ?
C10 C11 C12 120.7(5) . . ?
C12 C11 H11 119.7 . . ?
C11 C12 C13 120.6(5) . . ?
C11 C12 C17 120.3(5) . . ?
C17 C12 C13 119.1(5) . . ?
C12 C13 H13 119.7 . . ?
C14 C13 C12 120.5(5) . . ?
C14 C13 H13 119.7 . . ?
C13 C14 H14 119.9 . . ?
C13 C14 C15 120.2(6) . . ?
C15 C14 H14 119.9 . . ?
C14 C15 H15 119.5 . . ?
C16 C15 C14 120.9(6) . . ?
C16 C15 H15 119.5 . . ?
C15 C16 H16 119.4 . . ?
C15 C16 C17 121.2(5) . . ?
C17 C16 H16 119.4 . . ?
C8 C17 C12 117.2(5) . . ?
C16 C17 C8 124.8(5) . . ?
C16 C17 C12 118.0(5) . . ?
N9 C18 N11 109.2(5) . . ?
N9 C18 H18 125.4 . . ?
N11 C18 H18 125.4 . . ?
N10 C19 N11 108.6(5) . . ?
N10 C19 H19 125.7 . . ?
N11 C19 H19 125.7 . . ?
N12 C20 H20 114.6 . . ?
N12 C20 H20A 125.1 . . ?
N12 C20 C21 130.7(8) . . ?
N12 C20 C21A 109.8(8) . . ?
C21 C20 H20 114.6 . . ?
C21A C20 H20A 125.1 . . ?
C22 C21 C20 117.0(4) . . ?
C22 C21 C30 120.0 . . ?
C30 C21 C20 123.0(4) . . ?
C21 C22 H22 120.0 . . ?
C21 C22 C23 120.0 . . ?
C23 C22 H22 120.0 . . ?
C22 C23 H23 120.0 . . ?
C24 C23 C22 120.0 . . ?
C24 C23 H23 120.0 . . ?
C23 C24 H24 120.0 . . ?
C23 C24 C25 120.0 . . ?
C25 C24 H24 120.0 . . ?
C24 C25 C30 120.0 . . ?
C24 C25 C26 120.0 . . ?
C30 C25 C26 120.0 . . ?
C25 C30 C21 120.0 . . ?
C29 C30 C21 120.0 . . ?
C29 C30 C25 120.0 . . ?
C30 C29 H29 120.0 . . ?
C28 C29 C30 120.0 . . ?
C28 C29 H29 120.0 . . ?
C29 C28 H28 120.0 . . ?
C29 C28 C27 120.0 . . ?
C27 C28 H28 120.0 . . ?
C28 C27 H27 120.0 . . ?
C26 C27 C28 120.0 . . ?
C26 C27 H27 120.0 . . ?
C25 C26 H26 120.0 . . ?
C27 C26 C25 120.0 . . ?
C27 C26 H26 120.0 . . ?
N13 C31 N15 109.4(5) . . ?
N13 C31 H31 125.3 . . ?
N15 C31 H31 125.3 . . ?
N14 C32 N15 109.4(5) . . ?
N14 C32 H32 125.3 . . ?
N15 C32 H32 125.3 . . ?
N16 C33 H33 120.1 . . ?
N16 C33 C34 119.7(5) . . ?
C34 C33 H33 120.1 . . ?
C35 C34 C33 120.1(5) . . ?
C35 C34 C43 120.4(6) . . ?
C43 C34 C33 119.5(6) . . ?
C34 C35 H35 119.2 . . ?
C34 C35 C36 121.7(6) . . ?
C36 C35 H35 119.2 . . ?
C35 C36 H36 120.1 . . ?
C37 C36 C35 119.8(6) . . ?
C37 C36 H36 120.1 . . ?
C36 C37 H37 119.5 . . ?
C36 C37 C38 121.0(6) . . ?
C38 C37 H37 119.5 . . ?
C37 C38 C43 118.9(6) . . ?
C39 C38 C37 121.5(6) . . ?
C39 C38 C43 119.6(6) . . ?
C38 C39 H39 119.6 . . ?
C40 C39 C38 120.7(6) . . ?
C40 C39 H39 119.6 . . ?
C39 C40 H40 119.9 . . ?
C39 C40 C41 120.2(6) . . ?
C41 C40 H40 119.9 . . ?
C40 C41 H41 119.7 . . ?
C42 C41 C40 120.6(7) . . ?
C42 C41 H41 119.7 . . ?
C41 C42 H42 119.4 . . ?
C41 C42 C43 121.2(6) . . ?
C43 C42 H42 119.4 . . ?
C38 C43 C34 118.1(6) . . ?
C42 C43 C34 124.3(6) . . ?
C42 C43 C38 117.6(6) . . ?
N18 C44 N19 108.7(5) . . ?
N18 C44 H44 125.6 . . ?
N19 C44 H44 125.6 . . ?
N17 C45 N19 109.2(5) . . ?
N17 C45 H45 125.4 . . ?
N19 C45 H45 125.4 . . ?
N20 C46 H46 121.8 . . ?
N20 C46 C47 116.4(6) . . ?
C47 C46 H46 121.8 . . ?
C48 C47 C46 121.8(6) . . ?
C48 C47 C56 120.3(6) . . ?
C56 C47 C46 117.9(6) . . ?
C47 C48 H48 119.0 . . ?
C47 C48 C49 121.9(6) . . ?
C49 C48 H48 119.0 . . ?
C48 C49 H49 120.5 . . ?
C50 C49 C48 119.0(6) . . ?
C50 C49 H49 120.5 . . ?
C49 C50 H50 119.4 . . ?
C49 C50 C51 121.2(6) . . ?
C51 C50 H50 119.4 . . ?
C50 C51 C52 120.8(5) . . ?
C50 C51 C56 120.4(5) . . ?
C52 C51 C56 118.7(6) . . ?
C51 C52 H52 119.6 . . ?
C53 C52 C51 120.7(6) . . ?
C53 C52 H52 119.6 . . ?
C52 C53 H53 119.8 . . ?
C52 C53 C54 120.4(6) . . ?
C54 C53 H53 119.8 . . ?
C53 C54 H54 119.5 . . ?
C55 C54 C53 121.0(6) . . ?
C55 C54 H54 119.5 . . ?
C54 C55 H55 119.8 . . ?
C54 C55 C56 120.4(6) . . ?
C56 C55 H55 119.8 . . ?
C47 C56 C51 117.2(6) . . ?
C55 C56 C47 124.2(6) . . ?
C55 C56 C51 118.6(5) . . ?
N21 C57 N23 109.8(4) . . ?
N21 C57 H57 125.1 . . ?
N23 C57 H57 125.1 . . ?
N22 C58 N23 108.6(5) . . ?
N22 C58 H58 125.7 . . ?
N23 C58 H58 125.7 . . ?
N24 C59 H59 117.9 . . ?
N24 C59 C60 124.2(5) . . ?
C60 C59 H59 117.9 . . ?
C61 C60 C59 117.3(5) . . ?
C61 C60 C69 119.8(6) . . ?
C69 C60 C59 122.9(6) . . ?
C60 C61 H61 118.4 . . ?
C60 C61 C62 123.2(6) . . ?
C62 C61 H61 118.4 . . ?
C61 C62 H62 120.5 . . ?
C63 C62 C61 119.1(6) . . ?
C63 C62 H62 120.5 . . ?
C62 C63 H63 120.3 . . ?
C62 C63 C64 119.4(6) . . ?
C64 C63 H63 120.3 . . ?
C63 C64 C65 120.8(6) . . ?
C63 C64 C69 120.4(6) . . ?
C65 C64 C69 118.8(6) . . ?
C64 C65 H65 119.2 . . ?
C66 C65 C64 121.6(6) . . ?
C66 C65 H65 119.2 . . ?
C65 C66 H66 119.8 . . ?
C65 C66 C67 120.4(6) . . ?
C67 C66 H66 119.8 . . ?
C66 C67 H67 119.5 . . ?
C68 C67 C66 120.9(6) . . ?
C68 C67 H67 119.5 . . ?
C67 C68 H68 119.7 . . ?
C67 C68 C69 120.7(6) . . ?
C69 C68 H68 119.7 . . ?
C64 C69 C60 118.1(6) . . ?
C64 C69 C68 117.6(5) . . ?
C68 C69 C60 124.3(6) . . ?
O1 C70 N25 125.1(6) . . ?
O1 C70 H70 117.4 . . ?
N25 C70 H70 117.4 . . ?
N25 C71 H71A 109.5 . . ?
N25 C71 H71B 109.5 . . ?
N25 C71 H71C 109.5 . . ?
H71A C71 H71B 109.5 . . ?
H71A C71 H71C 109.5 . . ?
H71B C71 H71C 109.5 . . ?
N25 C72 H72A 109.5 . . ?
N25 C72 H72B 109.5 . . ?
N25 C72 H72C 109.5 . . ?
H72A C72 H72B 109.5 . . ?
H72A C72 H72C 109.5 . . ?
H72B C72 H72C 109.5 . . ?
O2 C73 N26 126.2(8) . . ?
O2 C73 H73 116.9 . . ?
N26 C73 H73 116.9 . . ?
N26 C74 H74A 109.5 . . ?
N26 C74 H74B 109.5 . . ?
N26 C74 H74C 109.5 . . ?
H74A C74 H74B 109.5 . . ?
H74A C74 H74C 109.5 . . ?
H74B C74 H74C 109.5 . . ?
N26 C75 H75A 109.5 . . ?
N26 C75 H75B 109.5 . . ?
N26 C75 H75C 109.5 . . ?
H75A C75 H75B 109.5 . . ?
H75A C75 H75C 109.5 . . ?
H75B C75 H75C 109.5 . . ?
C22A C21A C20 121.9(7) . . ?
C22A C21A C30A 120.0 . . ?
C30A C21A C20 117.9(7) . . ?
C21A C22A H22A 120.0 . . ?
C23A C22A C21A 120.0 . . ?
C23A C22A H22A 120.0 . . ?
C22A C23A H23A 120.0 . . ?
C22A C23A C24A 120.0 . . ?
C24A C23A H23A 120.0 . . ?
C23A C24A H24A 120.0 . . ?
C23A C24A C25A 120.0 . . ?
C25A C24A H24A 120.0 . . ?
C24A C25A C30A 120.0 . . ?
C24A C25A C26A 120.0 . . ?
C30A C25A C26A 120.0 . . ?
C25A C30A C21A 120.0 . . ?
C29A C30A C21A 120.0 . . ?
C29A C30A C25A 120.0 . . ?
C30A C29A H29A 120.0 . . ?
C30A C29A C28A 120.0 . . ?
C28A C29A H29A 120.0 . . ?
C29A C28A H28A 120.0 . . ?
C27A C28A C29A 120.0 . . ?
C27A C28A H28A 120.0 . . ?
C28A C27A H27A 120.0 . . ?
C28A C27A C26A 120.0 . . ?
C26A C27A H27A 120.0 . . ?
C25A C26A H26A 120.0 . . ?
C27A C26A C25A 120.0 . . ?
C27A C26A H26A 120.0 . . ?

loop_
_geom_bond_atom_site_label_1
_geom_bond_atom_site_label_2
_geom_bond_distance
_geom_bond_site_symmetry_2
_geom_bond_publ_flag
Fe1 N1 1.971(5) . ?
Fe1 N2 1.968(5) . ?
Fe1 N5 1.998(4) . ?
Fe1 N9 1.992(4) . ?
Fe1 N13 2.005(4) . ?
Fe1 N21 1.968(4) . ?
Fe2 N3 1.979(5) . ?
Fe2 N4 1.967(5) . ?
Fe2 N10 1.996(4) . ?
Fe2 N14 2.006(5) . ?
Fe2 N17 2.006(5) . ?
Fe2 N22 1.992(4) . ?
S1 C1 1.633(6) . ?
S2 C2 1.641(6) . ?
S3 C3 1.646(6) . ?
S4 C4 1.652(7) . ?
O1 C70 1.229(7) . ?
O2 C73 1.254(9) . ?
O1W H1WA 0.8709 . ?
O1W H1WB 0.8723 . ?
O2W H2WA 0.8401 . ?
O2W H2WB 0.8918 . ?
N1 C1 1.164(7) . ?
N2 C2 1.159(7) . ?
N3 C3 1.159(7) . ?
N4 C4 1.157(7) . ?
N5 N6 1.383(6) . ?
N5 C5 1.310(7) . ?
N6 C6 1.316(7) . ?
N7 N8 1.407(6) . ?
N7 C5 1.350(7) . ?
N7 C6 1.351(7) . ?
N8 C7 1.284(7) . ?
N9 N10 1.384(6) . ?
N9 C18 1.296(7) . ?
N10 C19 1.312(7) . ?
N11 N12 1.397(6) . ?
N11 C18 1.362(7) . ?
N11 C19 1.357(7) . ?
N12 C20 1.218(9) . ?
N13 N14 1.387(6) . ?
N13 C31 1.304(7) . ?
N14 C32 1.308(7) . ?
N15 N16 1.403(6) . ?
N15 C31 1.353(6) . ?
N15 C32 1.351(7) . ?
N16 C33 1.280(7) . ?
N17 N18 1.371(6) . ?
N17 C45 1.290(7) . ?
N18 C44 1.316(7) . ?
N19 N20 1.421(7) . ?
N19 C44 1.367(8) . ?
N19 C45 1.334(8) . ?
N20 C46 1.235(7) . ?
N21 N22 1.383(6) . ?
N21 C57 1.304(6) . ?
N22 C58 1.311(7) . ?
N23 N24 1.384(6) . ?
N23 C57 1.351(7) . ?
N23 C58 1.365(6) . ?
N24 C59 1.240(7) . ?
N25 C70 1.320(7) . ?
N25 C71 1.435(8) . ?
N25 C72 1.471(8) . ?
N26 C73 1.317(9) . ?
N26 C74 1.430(9) . ?
N26 C75 1.430(10) . ?
C5 H5 0.9500 . ?
C6 H6 0.9500 . ?
C7 H7 0.9500 . ?
C7 C8 1.460(7) . ?
C8 C9 1.384(7) . ?
C8 C17 1.426(8) . ?
C9 H9 0.9500 . ?
C9 C10 1.394(7) . ?
C10 H10 0.9500 . ?
C10 C11 1.351(8) . ?
C11 H11 0.9500 . ?
C11 C12 1.414(8) . ?
C12 C13 1.430(8) . ?
C12 C17 1.428(7) . ?
C13 H13 0.9500 . ?
C13 C14 1.355(8) . ?
C14 H14 0.9500 . ?
C14 C15 1.408(8) . ?
C15 H15 0.9500 . ?
C15 C16 1.358(8) . ?
C16 H16 0.9500 . ?
C16 C17 1.416(8) . ?
C18 H18 0.9500 . ?
C19 H19 0.9500 . ?
C20 H20 0.9500 . ?
C20 H20A 0.9500 . ?
C20 C21 1.474(8) . ?
C20 C21A 1.596(11) . ?
C21 C22 1.3900 . ?
C21 C30 1.3900 . ?
C22 H22 0.9500 . ?
C22 C23 1.3900 . ?
C23 H23 0.9500 . ?
C23 C24 1.3900 . ?
C24 H24 0.9500 . ?
C24 C25 1.3900 . ?
C25 C30 1.3900 . ?
C25 C26 1.3900 . ?
C30 C29 1.3900 . ?
C29 H29 0.9500 . ?
C29 C28 1.3900 . ?
C28 H28 0.9500 . ?
C28 C27 1.3900 . ?
C27 H27 0.9500 . ?
C27 C26 1.3900 . ?
C26 H26 0.9500 . ?
C31 H31 0.9500 . ?
C32 H32 0.9500 . ?
C33 H33 0.9500 . ?
C33 C34 1.463(8) . ?
C34 C35 1.341(9) . ?
C34 C43 1.448(8) . ?
C35 H35 0.9500 . ?
C35 C36 1.418(9) . ?
C36 H36 0.9500 . ?
C36 C37 1.366(9) . ?
C37 H37 0.9500 . ?
C37 C38 1.421(9) . ?
C38 C39 1.417(8) . ?
C38 C43 1.431(8) . ?
C39 H39 0.9500 . ?
C39 C40 1.349(9) . ?
C40 H40 0.9500 . ?
C40 C41 1.413(9) . ?
C41 H41 0.9500 . ?
C41 C42 1.363(8) . ?
C42 H42 0.9500 . ?
C42 C43 1.413(9) . ?
C44 H44 0.9500 . ?
C45 H45 0.9500 . ?
C46 H46 0.9500 . ?
C46 C47 1.518(9) . ?
C47 C48 1.356(9) . ?
C47 C56 1.431(8) . ?
C48 H48 0.9500 . ?
C48 C49 1.419(9) . ?
C49 H49 0.9500 . ?
C49 C50 1.358(8) . ?
C50 H50 0.9500 . ?
C50 C51 1.399(9) . ?
C51 C52 1.422(8) . ?
C51 C56 1.432(8) . ?
C52 H52 0.9500 . ?
C52 C53 1.358(9) . ?
C53 H53 0.9500 . ?
C53 C54 1.398(9) . ?
C54 H54 0.9500 . ?
C54 C55 1.369(8) . ?
C55 H55 0.9500 . ?
C55 C56 1.414(9) . ?
C57 H57 0.9500 . ?
C58 H58 0.9500 . ?
C59 H59 0.9500 . ?
C59 C60 1.477(9) . ?
C60 C61 1.333(9) . ?
C60 C69 1.438(8) . ?
C61 H61 0.9500 . ?
C61 C62 1.402(9) . ?
C62 H62 0.9500 . ?
C62 C63 1.397(10) . ?
C63 H63 0.9500 . ?
C63 C64 1.409(9) . ?
C64 C65 1.417(8) . ?
C64 C69 1.423(8) . ?
C65 H65 0.9500 . ?
C65 C66 1.336(9) . ?
C66 H66 0.9500 . ?
C66 C67 1.389(9) . ?
C67 H67 0.9500 . ?
C67 C68 1.363(9) . ?
C68 H68 0.9500 . ?
C68 C69 1.425(8) . ?
C70 H70 0.9500 . ?
C71 H71A 0.9800 . ?
C71 H71B 0.9800 . ?
C71 H71C 0.9800 . ?
C72 H72A 0.9800 . ?
C72 H72B 0.9800 . ?
C72 H72C 0.9800 . ?
C73 H73 0.9500 . ?
C74 H74A 0.9800 . ?
C74 H74B 0.9800 . ?
C74 H74C 0.9800 . ?
C75 H75A 0.9800 . ?
C75 H75B 0.9800 . ?
C75 H75C 0.9800 . ?
C21A C22A 1.3900 . ?
C21A C30A 1.3900 . ?
C22A H22A 0.9500 . ?
C22A C23A 1.3900 . ?
C23A H23A 0.9500 . ?
C23A C24A 1.3900 . ?
C24A H24A 0.9500 . ?
C24A C25A 1.3900 . ?
C25A C30A 1.3900 . ?
C25A C26A 1.3900 . ?
C30A C29A 1.3900 . ?
C29A H29A 0.9500 . ?
C29A C28A 1.3900 . ?
C28A H28A 0.9500 . ?
C28A C27A 1.3900 . ?
C27A H27A 0.9500 . ?
C27A C26A 1.3900 . ?
C26A H26A 0.9500 . ?

loop_
_geom_hbond_atom_site_label_D
_geom_hbond_atom_site_label_H
_geom_hbond_atom_site_label_A
_geom_hbond_distance_DH
_geom_hbond_distance_HA
_geom_hbond_distance_DA
_geom_hbond_angle_DHA
_geom_hbond_site_symmetry_A
_geom_hbond_publ_flag
C7 H7 S3 0.95 2.96 3.727(6) 139.1 1_455 yes
C19 H19 O2W 0.95 2.29 3.224(8) 166.6 . yes
C31 H31 S4 0.95 2.82 3.769(6) 179.2 3_755 yes
C32 H32 O1 0.95 2.19 3.121(7) 165.6 1_655 yes
C33 H33 O1 0.95 2.29 3.234(8) 170.1 1_655 yes
C44 H44 O2 0.95 2.27 3.083(8) 142.9 . yes
C46 H46 O2 0.95 2.55 3.489(9) 169.6 . yes
C57 H57 S3 0.95 2.93 3.863(5) 167.5 1_455 yes
C58 H58 S1 0.95 2.61 3.553(6) 172.7 3_745 yes
C59 H59 S1 0.95 2.98 3.909(6) 167.6 3_745 yes
C72 H72B O1W 0.98 2.54 3.507(8) 169.2 . yes
O1W H1WA N18 0.87 2.12 2.880(6) 146.2 . yes
O1W H1WB N6 0.87 2.06 2.925(6) 171.4 . yes

loop_
_geom_torsion_atom_site_label_1
_geom_torsion_atom_site_label_2
_geom_torsion_atom_site_label_3
_geom_torsion_atom_site_label_4
_geom_torsion
_geom_torsion_site_symmetry_1
_geom_torsion_site_symmetry_2
_geom_torsion_site_symmetry_3
_geom_torsion_site_symmetry_4
_geom_torsion_publ_flag
Fe1 N5 N6 C6 177.1(4) . . . . ?
Fe1 N5 C5 N7 -177.9(4) . . . . ?
Fe1 N9 N10 Fe2 -0.3(6) . . . . ?
Fe1 N9 N10 C19 -175.4(4) . . . . ?
Fe1 N9 C18 N11 174.2(3) . . . . ?
Fe1 N13 N14 Fe2 -5.6(5) . . . . ?
Fe1 N13 N14 C32 178.8(3) . . . . ?
Fe1 N13 C31 N15 -179.3(3) . . . . ?
Fe1 N21 N22 Fe2 -5.3(5) . . . . ?
Fe1 N21 N22 C58 174.4(3) . . . . ?
Fe1 N21 C57 N23 -174.1(3) . . . . ?
Fe2 N10 C19 N11 -173.8(4) . . . . ?
Fe2 N14 C32 N15 -174.7(3) . . . . ?
Fe2 N17 N18 C44 -169.6(4) . . . . ?
Fe2 N17 C45 N19 169.6(4) . . . . ?
Fe2 N22 C58 N23 -179.9(3) . . . . ?
N5 N6 C6 N7 1.5(7) . . . . ?
N6 N5 C5 N7 0.3(6) . . . . ?
N7 N8 C7 C8 -178.7(5) . . . . ?
N8 N7 C5 N5 176.4(5) . . . . ?
N8 N7 C6 N6 -177.5(5) . . . . ?
N8 C7 C8 C9 -161.0(5) . . . . ?
N8 C7 C8 C17 20.2(9) . . . . ?
N9 N10 C19 N11 1.3(6) . . . . ?
N10 N9 C18 N11 -0.6(6) . . . . ?
N11 N12 C20 C21 -174.4(6) . . . . ?
N11 N12 C20 C21A 178.4(8) . . . . ?
N12 N11 C18 N9 -177.1(5) . . . . ?
N12 N11 C19 N10 176.6(5) . . . . ?
N12 C20 C21 C22 172.8(7) . . . . ?
N12 C20 C21 C30 -6.5(10) . . . . ?
N12 C20 C21A C22A -4.9(11) . . . . ?
N12 C20 C21A C30A 169.7(7) . . . . ?
N13 N14 C32 N15 0.8(6) . . . . ?
N14 N13 C31 N15 -0.2(5) . . . . ?
N15 N16 C33 C34 179.0(5) . . . . ?
N16 N15 C31 N13 -178.5(4) . . . . ?
N16 N15 C32 N14 178.1(5) . . . . ?
N16 C33 C34 C35 -24.5(9) . . . . ?
N16 C33 C34 C43 155.5(5) . . . . ?
N17 N18 C44 N19 -1.1(7) . . . . ?
N18 N17 C45 N19 -1.9(7) . . . . ?
N19 N20 C46 C47 -177.8(5) . . . . ?
N20 N19 C44 N18 176.0(6) . . . . ?
N20 N19 C45 N17 -175.5(5) . . . . ?
N20 C46 C47 C48 -14.8(9) . . . . ?
N20 C46 C47 C56 163.5(6) . . . . ?
N21 N22 C58 N23 0.4(5) . . . . ?
N22 N21 C57 N23 1.2(5) . . . . ?
N23 N24 C59 C60 180.0(5) . . . . ?
N24 N23 C57 N21 179.4(4) . . . . ?
N24 N23 C58 N22 179.9(5) . . . . ?
N24 C59 C60 C61 -171.6(6) . . . . ?
N24 C59 C60 C69 8.3(9) . . . . ?
C5 N5 N6 C6 -1.1(6) . . . . ?
C5 N7 N8 C7 37.4(8) . . . . ?
C5 N7 C6 N6 -1.3(7) . . . . ?
C6 N7 N8 C7 -147.3(6) . . . . ?
C6 N7 C5 N5 0.5(6) . . . . ?
C7 C8 C9 C10 177.7(5) . . . . ?
C7 C8 C17 C12 -178.3(5) . . . . ?
C7 C8 C17 C16 5.7(8) . . . . ?
C8 C9 C10 C11 1.2(8) . . . . ?
C9 C8 C17 C12 2.9(7) . . . . ?
C9 C8 C17 C16 -173.1(5) . . . . ?
C9 C10 C11 C12 1.4(8) . . . . ?
C10 C11 C12 C13 175.4(5) . . . . ?
C10 C11 C12 C17 -1.8(8) . . . . ?
C11 C12 C13 C14 -175.2(5) . . . . ?
C11 C12 C17 C8 -0.4(7) . . . . ?
C11 C12 C17 C16 175.9(5) . . . . ?
C12 C13 C14 C15 -0.7(8) . . . . ?
C13 C12 C17 C8 -177.6(5) . . . . ?
C13 C12 C17 C16 -1.4(7) . . . . ?
C13 C14 C15 C16 -1.4(9) . . . . ?
C14 C15 C16 C17 2.1(9) . . . . ?
C15 C16 C17 C8 175.3(5) . . . . ?
C15 C16 C17 C12 -0.7(8) . . . . ?
C17 C8 C9 C10 -3.5(8) . . . . ?
C17 C12 C13 C14 2.1(8) . . . . ?
C18 N9 N10 Fe2 174.8(4) . . . . ?
C18 N9 N10 C19 -0.4(6) . . . . ?
C18 N11 N12 C20 -172.1(6) . . . . ?
C18 N11 C19 N10 -1.7(6) . . . . ?
C19 N11 N12 C20 9.8(9) . . . . ?
C19 N11 C18 N9 1.4(6) . . . . ?
C20 C21 C22 C23 -179.4(5) . . . . ?
C20 C21 C30 C25 179.3(6) . . . . ?
C20 C21 C30 C29 -0.7(6) . . . . ?
C20 C21A C22A C23A 174.4(14) . . . . ?
C20 C21A C30A C25A -174.6(13) . . . . ?
C20 C21A C30A C29A 5.4(13) . . . . ?
C21 C22 C23 C24 0.0 . . . . ?
C21 C30 C29 C28 180.0 . . . . ?
C22 C21 C30 C25 0.0 . . . . ?
C22 C21 C30 C29 180.0 . . . . ?
C22 C23 C24 C25 0.0 . . . . ?
C23 C24 C25 C30 0.0 . . . . ?
C23 C24 C25 C26 180.0 . . . . ?
C24 C25 C30 C21 0.0 . . . . ?
C24 C25 C30 C29 180.0 . . . . ?
C24 C25 C26 C27 180.0 . . . . ?
C25 C30 C29 C28 0.0 . . . . ?
C30 C21 C22 C23 0.0 . . . . ?
C30 C25 C26 C27 0.0 . . . . ?
C30 C29 C28 C27 0.0 . . . . ?
C29 C28 C27 C26 0.0 . . . . ?
C28 C27 C26 C25 0.0 . . . . ?
C26 C25 C30 C21 180.0 . . . . ?
C26 C25 C30 C29 0.0 . . . . ?
C31 N13 N14 Fe2 175.2(3) . . . . ?
C31 N13 N14 C32 -0.4(5) . . . . ?
C31 N15 N16 C33 173.9(5) . . . . ?
C31 N15 C32 N14 -0.9(6) . . . . ?
C32 N15 N16 C33 -5.0(8) . . . . ?
C32 N15 C31 N13 0.7(6) . . . . ?
C33 C34 C35 C36 -177.9(6) . . . . ?
C33 C34 C43 C38 -179.7(5) . . . . ?
C33 C34 C43 C42 -0.6(9) . . . . ?
C34 C35 C36 C37 -2.1(10) . . . . ?
C35 C34 C43 C38 0.2(9) . . . . ?
C35 C34 C43 C42 179.4(6) . . . . ?
C35 C36 C37 C38 -0.5(10) . . . . ?
C36 C37 C38 C39 -178.1(6) . . . . ?
C36 C37 C38 C43 2.8(9) . . . . ?
C37 C38 C39 C40 -179.0(6) . . . . ?
C37 C38 C43 C34 -2.7(8) . . . . ?
C37 C38 C43 C42 178.1(6) . . . . ?
C38 C39 C40 C41 1.8(10) . . . . ?
C39 C38 C43 C34 178.3(5) . . . . ?
C39 C38 C43 C42 -0.9(8) . . . . ?
C39 C40 C41 C42 -2.8(10) . . . . ?
C40 C41 C42 C43 1.8(10) . . . . ?
C41 C42 C43 C34 -179.1(6) . . . . ?
C41 C42 C43 C38 0.0(9) . . . . ?
C43 C34 C35 C36 2.1(10) . . . . ?
C43 C38 C39 C40 0.0(9) . . . . ?
C44 N19 N20 C46 -13.0(10) . . . . ?
C44 N19 C45 N17 1.2(7) . . . . ?
C45 N17 N18 C44 1.8(7) . . . . ?
C45 N19 N20 C46 162.6(6) . . . . ?
C45 N19 C44 N18 0.0(7) . . . . ?
C46 C47 C48 C49 179.1(6) . . . . ?
C46 C47 C56 C51 -178.3(5) . . . . ?
C46 C47 C56 C55 1.1(9) . . . . ?
C47 C48 C49 C50 -1.7(11) . . . . ?
C48 C47 C56 C51 0.0(9) . . . . ?
C48 C47 C56 C55 179.4(6) . . . . ?
C48 C49 C50 C51 1.7(11) . . . . ?
C49 C50 C51 C52 179.6(6) . . . . ?
C49 C50 C51 C56 -0.9(10) . . . . ?
C50 C51 C52 C53 179.8(6) . . . . ?
C50 C51 C56 C47 0.0(9) . . . . ?
C50 C51 C56 C55 -179.4(6) . . . . ?
C51 C52 C53 C54 0.3(9) . . . . ?
C52 C51 C56 C47 179.5(5) . . . . ?
C52 C51 C56 C55 0.1(8) . . . . ?
C52 C53 C54 C55 -1.2(10) . . . . ?
C53 C54 C55 C56 1.5(9) . . . . ?
C54 C55 C56 C47 179.7(6) . . . . ?
C54 C55 C56 C51 -0.9(9) . . . . ?
C56 C47 C48 C49 0.8(10) . . . . ?
C56 C51 C52 C53 0.3(9) . . . . ?
C57 N21 N22 Fe2 179.3(3) . . . . ?
C57 N21 N22 C58 -1.0(5) . . . . ?
C57 N23 N24 C59 -169.2(5) . . . . ?
C57 N23 C58 N22 0.4(6) . . . . ?
C58 N23 N24 C59 11.3(8) . . . . ?
C58 N23 C57 N21 -1.0(6) . . . . ?
C59 C60 C61 C62 178.9(6) . . . . ?
C59 C60 C69 C64 -178.1(5) . . . . ?
C59 C60 C69 C68 3.7(9) . . . . ?
C60 C61 C62 C63 0.5(10) . . . . ?
C61 C60 C69 C64 1.8(8) . . . . ?
C61 C60 C69 C68 -176.5(6) . . . . ?
C61 C62 C63 C64 -0.9(10) . . . . ?
C62 C63 C64 C65 179.9(6) . . . . ?
C62 C63 C64 C69 1.7(9) . . . . ?
C63 C64 C65 C66 -176.3(6) . . . . ?
C63 C64 C69 C60 -2.1(8) . . . . ?
C63 C64 C69 C68 176.2(5) . . . . ?
C64 C65 C66 C67 0.2(10) . . . . ?
C65 C64 C69 C60 179.7(5) . . . . ?
C65 C64 C69 C68 -2.0(8) . . . . ?
C65 C66 C67 C68 -2.2(10) . . . . ?
C66 C67 C68 C69 2.0(10) . . . . ?
C67 C68 C69 C60 178.3(6) . . . . ?
C67 C68 C69 C64 0.1(8) . . . . ?
C69 C60 C61 C62 -1.0(10) . . . . ?
C69 C64 C65 C66 1.9(9) . . . . ?
C71 N25 C70 O1 0.3(11) . . . . ?
C72 N25 C70 O1 172.5(7) . . . . ?
C74 N26 C73 O2 -0.5(12) . . . . ?
C75 N26 C73 O2 173.4(8) . . . . ?
C21A C22A C23A C24A 0.0 . . . . ?
C21A C30A C29A C28A 180.0 . . . . ?
C22A C21A C30A C25A 0.0 . . . . ?
C22A C21A C30A C29A 180.0 . . . . ?
C22A C23A C24A C25A 0.0 . . . . ?
C23A C24A C25A C30A 0.0 . . . . ?
C23A C24A C25A C26A 180.0 . . . . ?
C24A C25A C30A C21A 0.0 . . . . ?
C24A C25A C30A C29A 180.0 . . . . ?
C24A C25A C26A C27A 180.0 . . . . ?
C25A C30A C29A C28A 0.0 . . . . ?
C30A C21A C22A C23A 0.0 . . . . ?
C30A C25A C26A C27A 0.0 . . . . ?
C30A C29A C28A C27A 0.0 . . . . ?
C29A C28A C27A C26A 0.0 . . . . ?
C28A C27A C26A C25A 0.0 . . . . ?
C26A C25A C30A C21A 180.0 . . . . ?
C26A C25A C30A C29A 0.0 . . . . ?
